data_7050041
loop_
_publ_author_name
'Yurii, Yablokov'
'Maria A. Augustyniak-Jablokow'
.
'Serguei Borshch'
.
'Daniel, Charles'
'Hartl, Hans'

_publ_section_title
;
EPR study of the magnetic states of mixed-valence
VIV4 - VV2 alkoxypolyoxovanadium cluster
;
_journal_name_full 'New J.Chem.(Nouv.J.Chim.)'
_journal_paper_doi 10.1039/b412427h
_journal_year 2005
_chemical_formula_sum 'C12 H36 O19 V6'
_chemical_formula_weight 790.05
_chemical_name_systematic
;
\m6-oxo-dodeca-\m-methoxo-hexakis(oxovanadium)
;
_space_group_IT_number 33
_symmetry_cell_setting orthorhombic
_symmetry_space_group_name_Hall 'P 2c -2n'
_symmetry_space_group_name_H-M 'P n a 21'
_atom_sites_solution_hydrogens geom
_atom_sites_solution_primary direct
_atom_sites_solution_secondary difmap
_cell_angle_alpha 90.00
_cell_angle_beta 90.00
_cell_angle_gamma 90.00
_cell_formula_units_Z 4
_cell_length_a 20.8343(12)
_cell_length_b 10.0830(6)
_cell_length_c 13.5064(8)
_cell_measurement_reflns_used 7344
_cell_measurement_temperature 173(2)
_cell_measurement_theta_max 59.462
_cell_measurement_theta_min 4.938
_cell_volume 2837.3(3)
_diffrn_ambient_temperature 173(2)
_diffrn_detector_area_resol_mean ?
_diffrn_measurement_device_type 'ccd area detector'
_diffrn_measurement_method 'phi and omega scans'
_diffrn_radiation_monochromator graphite
_diffrn_radiation_source 'fine-focus sealed tube'
_diffrn_radiation_type MoK\a
_diffrn_radiation_wavelength 0.71073
_diffrn_reflns_av_R_equivalents 0.0317
_diffrn_reflns_av_sigmaI/netI 0.0265
_diffrn_reflns_limit_h_max 29
_diffrn_reflns_limit_h_min -29
_diffrn_reflns_limit_k_max 14
_diffrn_reflns_limit_k_min -14
_diffrn_reflns_limit_l_max 19
_diffrn_reflns_limit_l_min -19
_diffrn_reflns_number 32332
_diffrn_reflns_theta_max 30.03
_diffrn_reflns_theta_min 1.95
_diffrn_standards_decay_% ?
_diffrn_standards_interval_count ?
_diffrn_standards_interval_time '20 sec / frame'
_diffrn_standards_number ?
_exptl_absorpt_coefficient_mu 1.971
_exptl_absorpt_correction_T_max 0.647652
_exptl_absorpt_correction_T_min 0.413253
_exptl_absorpt_correction_type SADABS
_exptl_absorpt_process_details ?
_exptl_crystal_colour dark
_exptl_crystal_density_diffrn 1.850
_exptl_crystal_density_meas ?
_exptl_crystal_density_method 'not measured'
_exptl_crystal_description octahedron
_exptl_crystal_F_000 1592
_exptl_crystal_size_max 0.5
_exptl_crystal_size_mid 0.3
_exptl_crystal_size_min 0.2
_refine_ls_abs_structure_details 'Flack H D (1983), Acta Cryst. A39, 876-881'
_refine_ls_abs_structure_Flack 0.483(14)
_refine_ls_extinction_coef 0.00000(5)
_refine_ls_extinction_expression Fc^*^=kFc[1+0.001xFc^2^\l^3^/sin(2\q)]^-1/4^
_refine_ls_extinction_method SHELXL
_refine_ls_goodness_of_fit_ref 1.016
_refine_ls_hydrogen_treatment mixed
_refine_ls_matrix_type full
_refine_ls_number_parameters 348
_refine_ls_number_reflns 8265
_refine_ls_number_restraints 1
_refine_ls_restrained_S_all 1.016
_refine_ls_R_factor_all 0.0347
_refine_ls_R_factor_gt 0.0282
_refine_ls_shift/su_max 3.431
_refine_ls_shift/su_mean 0.035
_refine_ls_structure_factor_coef Fsqd
_refine_ls_weighting_details 'calc w=1/[\s^2^(Fo^2^)+(0.0438P)^2^+0.0000P] where P=(Fo^2^+2Fc^2^)/3'
_refine_ls_weighting_scheme calc
_refine_ls_wR_factor_gt 0.0694
_refine_ls_wR_factor_ref 0.0727
_reflns_number_gt 7402
_reflns_number_total 8265
_reflns_threshold_expression >2sigma(I)
_cod_database_code 7050041

loop_
_symmetry_equiv_pos_as_xyz
'x, y, z'
'-x, -y, z+1/2'
'x+1/2, -y+1/2, z'
'-x+1/2, y+1/2, z+1/2'

loop_
_atom_site_label
_atom_site_type_symbol
_atom_site_fract_x
_atom_site_fract_y
_atom_site_fract_z
_atom_site_U_iso_or_equiv
_atom_site_adp_type
_atom_site_occupancy
_atom_site_symmetry_multiplicity
_atom_site_calc_flag
_atom_site_refinement_flags
_atom_site_disorder_assembly
_atom_site_disorder_group
V1 V 0.399170(19) 0.98550(3) 0.26777(3) 0.02344(8) Uani 1 1 d . . .
V2 V 0.41681(2) 1.24498(4) 0.12812(3) 0.02555(9) Uani 1 1 d . . .
V3 V 0.276633(18) 1.17305(4) 0.21923(3) 0.02624(9) Uani 1 1 d . . .
V4 V 0.33745(2) 1.16785(4) 0.44175(3) 0.02925(10) Uani 1 1 d . . .
V5 V 0.47766(2) 1.23901(4) 0.35138(3) 0.02686(9) Uani 1 1 d . . .
V6 V 0.35598(2) 1.42352(4) 0.30259(3) 0.02826(9) Uani 1 1 d . . .
O1 O 0.41531(9) 0.83260(16) 0.25604(14) 0.0361(4) Uani 1 1 d . . .
O2 O 0.44547(10) 1.2682(2) 0.01982(15) 0.0432(5) Uani 1 1 d . . .
O3 O 0.20725(9) 1.1506(2) 0.17286(16) 0.0419(5) Uani 1 1 d . . .
O4 O 0.30875(12) 1.1405(2) 0.54940(16) 0.0517(6) Uani 1 1 d . . .
O5 O 0.54726(10) 1.2618(2) 0.39822(18) 0.0448(5) Uani 1 1 d . . .
O6 O 0.34057(10) 1.57602(18) 0.31590(16) 0.0425(5) Uani 1 1 d . . .
O12 O 0.42529(8) 1.04658(17) 0.14059(12) 0.0291(4) Uani 1 1 d . . .
O13 O 0.31198(8) 0.98615(15) 0.22031(13) 0.0295(4) Uani 1 1 d . . .
O14 O 0.36600(8) 0.98509(16) 0.40041(13) 0.0284(4) Uani 1 1 d . . .
O15 O 0.47981(8) 1.04374(17) 0.32154(13) 0.0282(4) Uani 1 1 d . . .
O23 O 0.32552(8) 1.21022(17) 0.09527(12) 0.0288(3) Uani 1 1 d . . .
O25 O 0.49611(8) 1.26512(18) 0.20799(14) 0.0324(4) Uani 1 1 d . . .
O26 O 0.39144(9) 1.42917(16) 0.17069(14) 0.0317(4) Uani 1 1 d . . .
O34 O 0.25868(8) 1.14426(19) 0.36165(15) 0.0349(4) Uani 1 1 d . . .
O36 O 0.27535(8) 1.37061(17) 0.24503(14) 0.0317(4) Uani 1 1 d . . .
O45 O 0.42873(9) 1.20059(17) 0.47422(13) 0.0335(4) Uani 1 1 d . . .
O46 O 0.32552(10) 1.36426(19) 0.42829(14) 0.0362(4) Uani 1 1 d . . .
O56 O 0.44187(9) 1.42465(16) 0.35388(15) 0.0359(4) Uani 1 1 d . . .
O123 O 0.37681(7) 1.20916(15) 0.28494(12) 0.0198(3) Uani 1 1 d . . .
C36 C 0.21959(17) 1.4499(4) 0.2476(4) 0.0747(13) Uani 1 1 d . . .
H36A H 0.2124 1.4804 0.3140 0.112 Uiso 1 1 calc R . .
H36B H 0.1834 1.3985 0.2260 0.112 Uiso 1 1 calc R . .
H36C H 0.2250 1.5248 0.2045 0.112 Uiso 1 1 calc R . .
C12 C 0.41426(16) 0.9672(3) 0.0540(2) 0.0454(7) Uani 1 1 d . . .
H12A H 0.4203 0.8753 0.0701 0.068 Uiso 1 1 calc R . .
H12B H 0.4440 0.9924 0.0030 0.068 Uiso 1 1 calc R . .
H12C H 0.3712 0.9808 0.0310 0.068 Uiso 1 1 calc R . .
C13 C 0.27042(14) 0.8799(3) 0.2509(3) 0.0446(7) Uani 1 1 d . . .
H13A H 0.2898 0.7964 0.2345 0.067 Uiso 1 1 calc R . .
H13B H 0.2299 0.8877 0.2176 0.067 Uiso 1 1 calc R . .
H13C H 0.2638 0.8847 0.3212 0.067 Uiso 1 1 calc R . .
C14 C 0.39228(14) 0.8957(3) 0.4733(2) 0.0408(6) Uani 1 1 d . . .
H14A H 0.3893 0.8062 0.4495 0.061 Uiso 1 1 calc R . .
H14B H 0.3686 0.9039 0.5340 0.061 Uiso 1 1 calc R . .
H14C H 0.4365 0.9175 0.4850 0.061 Uiso 1 1 calc R . .
C15 C 0.53805(13) 0.9858(3) 0.2832(2) 0.0428(7) Uani 1 1 d . . .
H15A H 0.5371 0.8915 0.2930 0.064 Uiso 1 1 calc R . .
H15B H 0.5743 1.0226 0.3173 0.064 Uiso 1 1 calc R . .
H15C H 0.5415 1.0047 0.2137 0.064 Uiso 1 1 calc R . .
C23 C 0.29540(16) 1.2766(3) 0.0152(2) 0.0494(8) Uani 1 1 d . . .
H23A H 0.2908 1.3690 0.0309 0.074 Uiso 1 1 calc R . .
H23B H 0.2538 1.2386 0.0037 0.074 Uiso 1 1 calc R . .
H23C H 0.3212 1.2673 -0.0433 0.074 Uiso 1 1 calc R . .
C25 C 0.54974(15) 1.3374(4) 0.1735(3) 0.0609(10) Uani 1 1 d . . .
H25A H 0.5530 1.3282 0.1029 0.091 Uiso 1 1 calc R . .
H25B H 0.5880 1.3038 0.2040 0.091 Uiso 1 1 calc R . .
H25C H 0.5446 1.4294 0.1901 0.091 Uiso 1 1 calc R . .
C26 C 0.3939(3) 1.5420(3) 0.1134(3) 0.0947(19) Uani 1 1 d . . .
H26A H 0.3512 1.5754 0.1035 0.142 Uiso 1 1 calc R . .
H26B H 0.4129 1.5214 0.0505 0.142 Uiso 1 1 calc R . .
H26C H 0.4194 1.6080 0.1464 0.142 Uiso 1 1 calc R . .
C34 C 0.19681(16) 1.1692(5) 0.4013(3) 0.0699(12) Uani 1 1 d . . .
H34A H 0.1998 1.1783 0.4719 0.105 Uiso 1 1 calc R . .
H34B H 0.1688 1.0967 0.3855 0.105 Uiso 1 1 calc R . .
H34C H 0.1800 1.2496 0.3734 0.105 Uiso 1 1 calc R . .
C45 C 0.44279(19) 1.2735(3) 0.5635(2) 0.0552(9) Uani 1 1 d . . .
H45A H 0.4396 1.3669 0.5505 0.083 Uiso 1 1 calc R . .
H45B H 0.4855 1.2527 0.5853 0.083 Uiso 1 1 calc R . .
H45C H 0.4126 1.2494 0.6141 0.083 Uiso 1 1 calc R . .
C46 C 0.3025(3) 1.4518(4) 0.5041(3) 0.0868(16) Uani 1 1 d . . .
H46A H 0.3212 1.5380 0.4953 0.130 Uiso 1 1 calc R . .
H46B H 0.3143 1.4175 0.5679 0.130 Uiso 1 1 calc R . .
H46C H 0.2566 1.4584 0.4999 0.130 Uiso 1 1 calc R . .
C56 C 0.47895(17) 1.5391(3) 0.3692(3) 0.0607(10) Uani 1 1 d . . .
H56A H 0.4907 1.5765 0.3064 0.091 Uiso 1 1 calc R . .
H56B H 0.5170 1.5163 0.4055 0.091 Uiso 1 1 calc R . .
H56C H 0.4545 1.6027 0.4063 0.091 Uiso 1 1 calc R . .
